data_2211948
loop_
_publ_author_name
'A. Elangovan'
'A. Thamaraichelvan'
'A. Ramu'
'S. Athimoolam'
'S. Natarajan'

_publ_section_title
;
 <i>N</i>,<i>N</i>,<i>N</i>',<i>N</i>'-Tetramethylbutane-1,4-diammonium
 tetrachlorocuprate(II)
;
_journal_coeditor_code SJ2190
_journal_issue 1
_journal_name_full 'Acta Crystallographica Section E'
_journal_page_first m201
_journal_page_last m203
_journal_paper_doi 10.1107/S1600536806053153
_journal_volume 63
_journal_year 2007
_chemical_formula_iupac '(C8 H22 N2) [Cu Cl4]'
_chemical_formula_moiety 'C8 H22 N2 2+, Cl4 Cu 2-'
_chemical_formula_sum 'C8 H22 Cl4 Cu N2'
_chemical_formula_weight 351.62
_chemical_name_common
;
N,N,N',N'-Tetramethylbutane-1,4-diammonium tetrachlorocuprate
;
_chemical_name_systematic
;
N,N,N',N'-Tetramethylbutane-1,4-diammonium tetrachlorocuprate
;
_space_group_IT_number 14
_symmetry_cell_setting monoclinic
_symmetry_space_group_name_Hall '-P 2ybc'
_symmetry_space_group_name_H-M 'P 1 21/c 1'
_atom_sites_solution_hydrogens geom
_atom_sites_solution_primary direct
_atom_sites_solution_secondary difmap
_audit_creation_method SHELXL-97
_cell_angle_alpha 90.00
_cell_angle_beta 95.784(12)
_cell_angle_gamma 90.00
_cell_formula_units_Z 4
_cell_length_a 7.9731(6)
_cell_length_b 15.2456(9)
_cell_length_c 12.7314(7)
_cell_measurement_reflns_used 25
_cell_measurement_temperature 293(2)
_cell_measurement_theta_max 13.61
_cell_measurement_theta_min 10.12
_cell_volume 1539.68(17)
_computing_cell_refinement 'CAD-4 EXPRESS'
_computing_data_collection 'CAD-4 EXPRESS (Enraf--Nonius, 1994)'
_computing_data_reduction 'XCAD4 (Harms & Wocadlo, 1995)'
_computing_molecular_graphics 'PLATON (Spek, 2003)'
_computing_publication_material SHELXL97
_computing_structure_refinement 'SHELXL97 (Sheldrick, 1997)'
_computing_structure_solution 'SHELXS97 (Sheldrick, 1997)'
_diffrn_ambient_temperature 293(2)
_diffrn_measured_fraction_theta_full 1.000
_diffrn_measured_fraction_theta_max 1.000
_diffrn_measurement_device_type 'Nonius MACH3 sealed tube'
_diffrn_measurement_method \w-2\q
_diffrn_radiation_monochromator graphite
_diffrn_radiation_source 'fine-focus sealed tube'
_diffrn_radiation_type MoK\a
_diffrn_radiation_wavelength 0.71069
_diffrn_reflns_av_R_equivalents 0.0227
_diffrn_reflns_av_sigmaI/netI 0.0156
_diffrn_reflns_limit_h_max 0
_diffrn_reflns_limit_h_min -9
_diffrn_reflns_limit_k_max 18
_diffrn_reflns_limit_k_min -1
_diffrn_reflns_limit_l_max 15
_diffrn_reflns_limit_l_min -15
_diffrn_reflns_number 3145
_diffrn_reflns_theta_full 25.00
_diffrn_reflns_theta_max 24.96
_diffrn_reflns_theta_min 2.09
_diffrn_standards_decay_% 0
_diffrn_standards_interval_time 60
_diffrn_standards_number 3
_exptl_absorpt_coefficient_mu 2.088
_exptl_absorpt_correction_T_max 0.6573
_exptl_absorpt_correction_T_min 0.5855
_exptl_absorpt_correction_type psi-scan
_exptl_absorpt_process_details '(North <i>et al.</i>,  1968)'
_exptl_crystal_colour orange
_exptl_crystal_density_diffrn 1.517
_exptl_crystal_density_method 'not measured'
_exptl_crystal_description block
_exptl_crystal_F_000 724
_exptl_crystal_size_max 0.21
_exptl_crystal_size_mid 0.19
_exptl_crystal_size_min 0.17
_refine_diff_density_max 1.056
_refine_diff_density_min -1.179
_refine_ls_extinction_method none
_refine_ls_goodness_of_fit_ref 1.036
_refine_ls_hydrogen_treatment constr
_refine_ls_matrix_type full
_refine_ls_number_parameters 139
_refine_ls_number_reflns 2700
_refine_ls_number_restraints 4
_refine_ls_restrained_S_all 1.066
_refine_ls_R_factor_all 0.0490
_refine_ls_R_factor_gt 0.0419
_refine_ls_shift/su_max 0.000
_refine_ls_shift/su_mean 0.000
_refine_ls_structure_factor_coef Fsqd
_refine_ls_weighting_details 'calc w=1/[\s^2^(Fo^2^)+(0.0668P)^2^+2.5565P] where P=(Fo^2^+2Fc^2^)/3'
_refine_ls_weighting_scheme calc
_refine_ls_wR_factor_gt 0.1138
_refine_ls_wR_factor_ref 0.1197
_reflns_number_gt 2340
_reflns_number_total 2700
_reflns_threshold_expression I>2\s(I)
_cod_data_source_file sj2190.cif
_cod_data_source_block I
_cod_original_sg_symbol_H-M 'P 21/c'
_cod_database_code 2211948
_cod_database_fobs_code 2211948

loop_
_symmetry_equiv_pos_as_xyz
'x, y, z'
'-x, y+1/2, -z+1/2'
'-x, -y, -z'
'x, -y-1/2, z-1/2'

loop_
_atom_site_type_symbol
_atom_site_label
_atom_site_fract_x
_atom_site_fract_y
_atom_site_fract_z
_atom_site_U_iso_or_equiv
_atom_site_adp_type
_atom_site_calc_flag
_atom_site_refinement_flags
_atom_site_occupancy
_atom_site_disorder_assembly
_atom_site_disorder_group
C C1 0.7387(10) -0.0304(4) 0.5660(5) 0.120(3) Uani d D 1 B .
H H1A 0.7118 0.0297 0.5790 0.180 Uiso calc R 1 . .
H H1B 0.6387 -0.0608 0.5377 0.180 Uiso calc R 1 . .
H H1C 0.8214 -0.0330 0.5162 0.180 Uiso calc R 1 . .
C C2 0.8463(8) -0.1653(4) 0.6404(5) 0.0794(16) Uani d . 1 B .
H H2A 0.9010 -0.1944 0.7014 0.119 Uiso calc R 1 . .
H H2B 0.9193 -0.1658 0.5848 0.119 Uiso calc R 1 . .
H H2C 0.7433 -0.1953 0.6172 0.119 Uiso calc R 1 . .
N N1 0.8082(4) -0.0732(3) 0.6678(3) 0.0506(9) Uani d D 1 . .
H H1 0.9093 -0.0471 0.6868 0.061 Uiso calc PR 0.75 A 1
H H1' 0.9033 -0.0442 0.6936 0.061 Uiso d PR 0.25 A 2
C C31 0.7214(8) -0.0833(4) 0.7702(5) 0.0499(13) Uani d PD 0.75 B 1
H H31A 0.6159 -0.1146 0.7547 0.060 Uiso calc PR 0.75 B 1
H H31B 0.7929 -0.1177 0.8208 0.060 Uiso calc PR 0.75 B 1
C C32 0.6440(10) -0.0532(7) 0.7284(5) 0.0499(13) Uani d PD 0.25 B 2
H H32A 0.5580 -0.0254 0.6802 0.060 Uiso calc PR 0.25 B 2
H H32B 0.5986 -0.1078 0.7524 0.060 Uiso calc PR 0.25 B 2
C C4 0.6874(5) 0.0036(4) 0.8177(4) 0.0584(12) Uani d D 1 . .
H H4A 0.6040 -0.0039 0.8674 0.070 Uiso calc PR 0.75 B 1
H H4B 0.6397 0.0426 0.7622 0.070 Uiso calc PR 0.75 B 1
H H4A' 0.6188 -0.0137 0.8729 0.070 Uiso d PR 0.25 B 2
H H4B' 0.6264 0.0508 0.7795 0.070 Uiso d PR 0.25 B 2
C C5 0.8430(5) 0.0465(3) 0.8742(4) 0.0510(10) Uani d . 1 B .
H H5A 0.8654 0.0205 0.9437 0.061 Uiso calc R 1 . .
H H5B 0.9389 0.0341 0.8353 0.061 Uiso calc R 1 . .
C C6 0.8271(5) 0.1446(3) 0.8861(3) 0.0490(10) Uani d . 1 . .
H H6A 0.9320 0.1672 0.9209 0.059 Uiso calc R 1 B .
H H6B 0.8107 0.1708 0.8164 0.059 Uiso calc R 1 . .
N N2 0.6857(4) 0.1724(2) 0.9474(2) 0.0358(7) Uani d . 1 B .
H H2 0.5889 0.1484 0.9158 0.043 Uiso calc R 1 . .
C C7 0.6664(6) 0.2699(3) 0.9432(4) 0.0522(10) Uani d . 1 . .
H H7A 0.6522 0.2887 0.8709 0.078 Uiso calc R 1 B .
H H7B 0.7652 0.2969 0.9785 0.078 Uiso calc R 1 . .
H H7C 0.5694 0.2867 0.9774 0.078 Uiso calc R 1 . .
C C8 0.7071(6) 0.1419(3) 1.0586(3) 0.0521(10) Uani d . 1 . .
H H8A 0.7193 0.0792 1.0601 0.078 Uiso calc R 1 B .
H H8B 0.6101 0.1582 1.0930 0.078 Uiso calc R 1 . .
H H8C 0.8059 0.1684 1.0946 0.078 Uiso calc R 1 . .
Cu Cu 0.24346(6) 0.10806(3) 0.73377(4) 0.03828(18) Uani d . 1 . .
Cl Cl1 0.30296(12) 0.10867(6) 0.91185(7) 0.0419(3) Uani d . 1 . .
Cl Cl2 0.20857(14) -0.03742(7) 0.70411(9) 0.0507(3) Uani d . 1 . .
Cl Cl3 0.01321(15) 0.15933(10) 0.63877(9) 0.0671(4) Uani d . 1 . .
Cl Cl4 0.44388(14) 0.19790(8) 0.68889(10) 0.0589(3) Uani d . 1 . .

loop_
_atom_site_aniso_label
_atom_site_aniso_U_11
_atom_site_aniso_U_22
_atom_site_aniso_U_33
_atom_site_aniso_U_12
_atom_site_aniso_U_13
_atom_site_aniso_U_23
C1 0.153(7) 0.064(4) 0.125(6) -0.018(4) -0.070(6) 0.022(4)
C2 0.082(4) 0.054(3) 0.104(5) -0.002(3) 0.014(3) -0.005(3)
N1 0.0423(19) 0.059(2) 0.051(2) -0.0066(17) 0.0081(15) -0.0176(17)
C31 0.045(3) 0.044(3) 0.062(4) 0.000(2) 0.011(3) -0.004(3)
C32 0.045(3) 0.044(3) 0.062(4) 0.000(2) 0.011(3) -0.004(3)
C4 0.039(2) 0.073(3) 0.065(3) -0.001(2) 0.011(2) -0.023(2)
C5 0.037(2) 0.065(3) 0.052(2) 0.0037(19) 0.0103(18) -0.016(2)
C6 0.037(2) 0.062(3) 0.049(2) -0.0065(19) 0.0118(17) -0.003(2)
N2 0.0318(15) 0.0371(16) 0.0381(16) -0.0066(12) 0.0022(12) -0.0026(13)
C7 0.058(3) 0.038(2) 0.059(3) -0.0043(19) -0.004(2) 0.0000(19)
C8 0.065(3) 0.049(2) 0.044(2) 0.004(2) 0.012(2) 0.0027(19)
Cu 0.0332(3) 0.0406(3) 0.0404(3) -0.00155(18) 0.00056(19) 0.00373(19)
Cl1 0.0377(5) 0.0488(6) 0.0386(5) -0.0058(4) 0.0006(4) 0.0008(4)
Cl2 0.0548(6) 0.0399(5) 0.0568(6) -0.0043(4) 0.0025(5) -0.0071(4)
Cl3 0.0501(6) 0.0999(10) 0.0493(6) 0.0260(6) -0.0055(5) 0.0082(6)
Cl4 0.0546(6) 0.0522(6) 0.0722(7) -0.0096(5) 0.0177(5) 0.0142(5)

loop_
_atom_type_symbol
_atom_type_description
_atom_type_scat_dispersion_real
_atom_type_scat_dispersion_imag
_atom_type_scat_source
C C 0.0033 0.0016 'International Tables Vol C Tables 4.2.6.8 and 6.1.1.4'
H H 0.0000 0.0000 'International Tables Vol C Tables 4.2.6.8 and 6.1.1.4'
N N 0.0061 0.0033 'International Tables Vol C Tables 4.2.6.8 and 6.1.1.4'
Cl Cl 0.1484 0.1585 'International Tables Vol C Tables 4.2.6.8 and 6.1.1.4'
Cu Cu 0.3201 1.2651 'International Tables Vol C Tables 4.2.6.8 and 6.1.1.4'

loop_
_geom_angle_atom_site_label_1
_geom_angle_atom_site_label_2
_geom_angle_atom_site_label_3
_geom_angle
_geom_angle_publ_flag
N1 C1 H1A 109.5 ?
N1 C1 H1B 109.5 ?
H1A C1 H1B 109.5 ?
N1 C1 H1C 109.5 ?
H1A C1 H1C 109.5 ?
H1B C1 H1C 109.5 ?
N1 C2 H2A 109.5 ?
N1 C2 H2B 109.5 ?
H2A C2 H2B 109.5 ?
N1 C2 H2C 109.5 ?
H2A C2 H2C 109.5 ?
H2B C2 H2C 109.5 ?
C2 N1 C1 105.8(4) ?
C2 N1 C31 102.9(4) ?
C1 N1 C31 127.8(4) ?
C2 N1 C32 119.1(5) ?
C1 N1 C32 94.8(3) ?
C2 N1 H1 106.2 ?
C1 N1 H1 106.2 ?
C31 N1 H1 106.2 ?
C32 N1 H1 122.0 ?
C2 N1 H1' 111.2 ?
C1 N1 H1' 108.7 ?
C31 N1 H1' 99.9 ?
C32 N1 H1' 115.0 ?
C4 C31 N1 111.6(5) ?
C4 C31 H31A 109.3 ?
N1 C31 H31A 109.3 ?
C4 C31 H31B 109.3 ?
N1 C31 H31B 109.3 ?
H31A C31 H31B 108.0 ?
C4 C32 N1 110.4(6) ?
C4 C32 H32A 109.6 ?
N1 C32 H32A 109.6 ?
C4 C32 H32B 109.6 ?
N1 C32 H32B 109.6 ?
H32A C32 H32B 108.1 ?
C32 C4 C5 138.7(5) ?
C31 C4 C5 113.6(4) ?
C32 C4 H4A 108.5 ?
C31 C4 H4A 108.8 ?
C5 C4 H4A 108.8 ?
C32 C4 H4B 75.5 ?
C31 C4 H4B 108.8 ?
C5 C4 H4B 108.8 ?
H4A C4 H4B 107.7 ?
C32 C4 H4A' 107.4 ?
C31 C4 H4A' 100.9 ?
C5 C4 H4A' 105.5 ?
C32 C4 H4B' 89.0 ?
C31 C4 H4B' 123.9 ?
C5 C4 H4B' 105.2 ?
H4A' C4 H4B' 106.0 ?
C6 C5 C4 113.6(4) ?
C6 C5 H5A 108.8 ?
C4 C5 H5A 108.8 ?
C6 C5 H5B 108.8 ?
C4 C5 H5B 108.8 ?
H5A C5 H5B 107.7 ?
N2 C6 C5 114.1(3) ?
N2 C6 H6A 108.7 ?
C5 C6 H6A 108.7 ?
N2 C6 H6B 108.7 ?
C5 C6 H6B 108.7 ?
H6A C6 H6B 107.6 ?
C8 N2 C7 110.3(3) ?
C8 N2 C6 112.8(3) ?
C7 N2 C6 110.1(3) ?
C8 N2 H2 107.8 ?
C7 N2 H2 107.8 ?
C6 N2 H2 107.8 ?
N2 C7 H7A 109.5 ?
N2 C7 H7B 109.5 ?
H7A C7 H7B 109.5 ?
N2 C7 H7C 109.5 ?
H7A C7 H7C 109.5 ?
H7B C7 H7C 109.5 ?
N2 C8 H8A 109.5 ?
N2 C8 H8B 109.5 ?
H8A C8 H8B 109.5 ?
N2 C8 H8C 109.5 ?
H8A C8 H8C 109.5 ?
H8B C8 H8C 109.5 ?
Cl4 Cu Cl3 102.59(5) ?
Cl4 Cu Cl2 129.85(5) y
Cl3 Cu Cl2 99.91(5) ?
Cl4 Cu Cl1 99.85(4) ?
Cl3 Cu Cl1 128.08(5) y
Cl2 Cu Cl1 100.41(4) ?

loop_
_geom_bond_atom_site_label_1
_geom_bond_atom_site_label_2
_geom_bond_distance
_geom_bond_publ_flag
C1 N1 1.506(7) ?
C1 H1A 0.9600 ?
C1 H1B 0.9600 ?
C1 H1C 0.9600 ?
C2 N1 1.487(7) ?
C2 H2A 0.9600 ?
C2 H2B 0.9600 ?
C2 H2C 0.9600 ?
N1 C31 1.545(7) ?
N1 C32 1.614(7) ?
N1 H1 0.9100 ?
N1 H1' 0.9100 ?
C31 C4 1.492(7) ?
C31 H31A 0.9700 ?
C31 H31B 0.9700 ?
C32 C4 1.443(9) ?
C32 H32A 0.9700 ?
C32 H32B 0.9700 ?
C4 C5 1.518(6) ?
C4 H4A 0.9700 ?
C4 H4B 0.9700 ?
C4 H4A' 0.9700 ?
C4 H4B' 0.9700 ?
C5 C6 1.509(6) ?
C5 H5A 0.9700 ?
C5 H5B 0.9700 ?
C6 N2 1.496(5) ?
C6 H6A 0.9700 ?
C6 H6B 0.9700 ?
N2 C8 1.484(5) ?
N2 C7 1.494(5) ?
N2 H2 0.9100 ?
C7 H7A 0.9600 ?
C7 H7B 0.9600 ?
C7 H7C 0.9600 ?
C8 H8A 0.9600 ?
C8 H8B 0.9600 ?
C8 H8C 0.9600 ?
Cu Cl4 2.2226(11) y
Cu Cl3 2.2353(12) y
Cu Cl2 2.2623(11) y
Cu Cl1 2.2691(11) y

loop_
_geom_hbond_atom_site_label_D
_geom_hbond_atom_site_label_H
_geom_hbond_atom_site_label_A
_geom_hbond_site_symmetry_A
_geom_hbond_distance_DH
_geom_hbond_distance_HA
_geom_hbond_distance_DA
_geom_hbond_angle_DHA
N1 H1 Cl2 1_655 0.91 2.38 3.225(4) 155
N1 H1' Cl2 1_655 0.91 2.43 3.225(4) 147
N2 H2 Cl1 . 0.91 2.35 3.191(3) 153

loop_
_geom_torsion_atom_site_label_1
_geom_torsion_atom_site_label_2
_geom_torsion_atom_site_label_3
_geom_torsion_atom_site_label_4
_geom_torsion
_geom_torsion_publ_flag
C2 N1 C31 C4 174.3(4) y
C1 N1 C31 C4 -63.5(7) ?
C32 N1 C31 C4 -61.5(8) ?
C2 N1 C32 C4 131.7(6) ?
C1 N1 C32 C4 -117.2(6) ?
C31 N1 C32 C4 64.4(7) ?
N1 C32 C4 C31 -60.7(6) ?
N1 C32 C4 C5 -3.7(11) ?
N1 C31 C4 C32 66.8(7) ?
N1 C31 C4 C5 -76.1(6) ?
C32 C4 C5 C6 126.1(8) ?
C31 C4 C5 C6 158.3(4) ?
C4 C5 C6 N2 60.0(5) ?
C5 C6 N2 C8 63.4(4) ?
C5 C6 N2 C7 -172.8(3) y
